data_4310995
loop_
_publ_author_name
'Mark J. Sarsfield'
'Madeleine Helliwell'
'James Raftery'

_publ_section_title
;
 Distorted Equatorial Coordination Environments and Weakening of UO Bonds
 in Uranyl Complexes Containing NCN and NPN Ligands
;
_journal_name_full 'Inorganic Chemistry'
_journal_page_first 3170
_journal_page_last 3179
_journal_paper_doi 10.1021/ic035349c
_journal_volume 43
_journal_year 2004
_chemical_formula_sum 'C26 H46 N4 O2 Si4 U'
_chemical_formula_weight 797.06
_chemical_name_systematic
; 
 ? 
;
_space_group_IT_number 15
_symmetry_cell_setting monoclinic
_symmetry_space_group_name_Hall '-C 2yc'
_symmetry_space_group_name_H-M 'C 1 2/c 1'
_atom_sites_solution_hydrogens geom
_atom_sites_solution_primary direct
_atom_sites_solution_secondary difmap
_audit_creation_method SHELXL-97
_cell_angle_alpha 90.00
_cell_angle_beta 124.896(5)
_cell_angle_gamma 90.00
_cell_formula_units_Z 4
_cell_length_a 23.534(9)
_cell_length_b 11.315(4)
_cell_length_c 15.428(6)
_cell_measurement_reflns_used 2479
_cell_measurement_temperature 100(2)
_cell_measurement_theta_max 26.13
_cell_measurement_theta_min 2.24
_cell_volume 3370(2)
_computing_cell_refinement 'Bruker SMART'
_computing_data_collection 'Bruker SMART'
_computing_data_reduction 'Bruker SAINT'
_computing_molecular_graphics 'Bruker SHELXTL'
_computing_publication_material 'Bruker SHELXTL'
_computing_structure_refinement 'SHELXL-97 (Sheldrick, 1997)'
_computing_structure_solution 'SHELXS-97 (Sheldrick, 1990)'
_diffrn_ambient_temperature 100(2)
_diffrn_measured_fraction_theta_full 0.990
_diffrn_measured_fraction_theta_max 0.990
_diffrn_measurement_device_type 'CCD area detector'
_diffrn_measurement_method 'phi and omega scans'
_diffrn_radiation_monochromator graphite
_diffrn_radiation_source 'fine-focus sealed tube'
_diffrn_radiation_type MoK\a
_diffrn_radiation_wavelength 0.71073
_diffrn_reflns_av_R_equivalents 0.0000
_diffrn_reflns_av_sigmaI/netI 0.1165
_diffrn_reflns_limit_h_max 29
_diffrn_reflns_limit_h_min -27
_diffrn_reflns_limit_k_max 14
_diffrn_reflns_limit_k_min -14
_diffrn_reflns_limit_l_max 19
_diffrn_reflns_limit_l_min -19
_diffrn_reflns_number 9461
_diffrn_reflns_theta_full 26.47
_diffrn_reflns_theta_max 26.47
_diffrn_reflns_theta_min 2.09
_exptl_absorpt_coefficient_mu 4.987
_exptl_absorpt_correction_T_max 0.8648
_exptl_absorpt_correction_T_min 0.6354
_exptl_absorpt_correction_type multi-scan
_exptl_absorpt_process_details SADABS
_exptl_crystal_colour yellow
_exptl_crystal_density_diffrn 1.571
_exptl_crystal_density_method 'not measured'
_exptl_crystal_description plate
_exptl_crystal_F_000 1576
_exptl_crystal_size_max 0.10
_exptl_crystal_size_mid 0.10
_exptl_crystal_size_min 0.03
_refine_diff_density_max 3.529
_refine_diff_density_min -6.991
_refine_diff_density_rms 0.270
_refine_ls_extinction_method none
_refine_ls_goodness_of_fit_ref 0.978
_refine_ls_hydrogen_treatment mixed
_refine_ls_matrix_type full
_refine_ls_number_parameters 175
_refine_ls_number_reflns 9461
_refine_ls_number_restraints 113
_refine_ls_restrained_S_all 0.975
_refine_ls_R_factor_all 0.0735
_refine_ls_R_factor_gt 0.0599
_refine_ls_shift/su_max 0.001
_refine_ls_shift/su_mean 0.000
_refine_ls_structure_factor_coef Fsqd
_refine_ls_weighting_details 'calc w=1/[\s^2^(Fo^2^)+(0.0566P)^2^+0.0000P] where P=(Fo^2^+2Fc^2^)/3'
_refine_ls_weighting_scheme calc
_refine_ls_wR_factor_gt 0.1306
_refine_ls_wR_factor_ref 0.1348
_reflns_number_gt 7645
_reflns_number_total 9461
_reflns_threshold_expression >2sigma(I)
_cod_data_source_file ic035349csi20040329_124132_1.cif
_cod_data_source_block hklf5abs
_cod_depositor_comments
;
The following automatic conversions were performed:
'_symmetry_cell_setting' value 'Monoclinic' changed to 'monoclinic'
according to '/home/saulius/struct/CIF-dictionaries/cif_core.dic'
dictionary named 'cif_core.dic' version 2.4.1 from 2010-06-29.

Automatic conversion script
Id: cif_fix_enum 1527 2010-12-29 10:47:43Z saulius 
;
_cod_database_code 4310995

loop_
_symmetry_equiv_pos_as_xyz
'x, y, z'
'-x, y, -z+1/2'
'x+1/2, y+1/2, z'
'-x+1/2, y+1/2, -z+1/2'
'-x, -y, -z'
'x, -y, z-1/2'
'-x+1/2, -y+1/2, -z'
'x+1/2, -y+1/2, z-1/2'

loop_
_atom_site_label
_atom_site_type_symbol
_atom_site_fract_x
_atom_site_fract_y
_atom_site_fract_z
_atom_site_U_iso_or_equiv
_atom_site_adp_type
_atom_site_occupancy
_atom_site_symmetry_multiplicity
_atom_site_calc_flag
_atom_site_refinement_flags
_atom_site_disorder_assembly
_atom_site_disorder_group
U1 U 0.0000 0.38919(3) -0.2500 0.01142(10) Uani 1 2 d SU . .
Si1 Si 0.11654(10) 0.63416(14) -0.05513(15) 0.0142(4) Uani 1 1 d U . .
Si2 Si 0.08604(10) 0.14697(14) -0.03912(16) 0.0145(4) Uani 1 1 d U . .
O1 O 0.0599(2) 0.3884(4) -0.2828(3) 0.0210(9) Uani 1 1 d U . .
N1 N 0.0862(3) 0.4887(4) -0.0887(4) 0.0152(11) Uani 1 1 d U . .
N2 N 0.0809(3) 0.2882(4) -0.0842(4) 0.0191(12) Uani 1 1 d U . .
C1 C 0.1096(3) 0.3874(6) -0.0363(4) 0.0125(10) Uani 1 1 d U . .
C2 C -0.0037(4) 0.0853(5) -0.1262(5) 0.0207(15) Uani 1 1 d U . .
H2A H -0.0347 0.1284 -0.1140 0.031 Uiso 1 1 calc R . .
H2B H -0.0032 0.0014 -0.1099 0.031 Uiso 1 1 calc R . .
H2C H -0.0203 0.0937 -0.2004 0.031 Uiso 1 1 calc R . .
C3 C 0.1134(4) 0.1417(6) 0.1003(5) 0.0211(15) Uani 1 1 d U . .
H3A H 0.1635 0.1548 0.1478 0.032 Uiso 1 1 calc R . .
H3B H 0.1021 0.0641 0.1148 0.032 Uiso 1 1 calc R . .
H3C H 0.0891 0.2034 0.1117 0.032 Uiso 1 1 calc R . .
C4 C 0.1685(3) 0.3894(5) 0.0807(4) 0.0163(12) Uani 1 1 d U . .
C5 C 0.0668(4) 0.7131(5) -0.0142(5) 0.0212(15) Uani 1 1 d U . .
H5A H 0.0174 0.6954 -0.0640 0.032 Uiso 1 1 calc R . .
H5B H 0.0742 0.7984 -0.0137 0.032 Uiso 1 1 calc R . .
H5C H 0.0824 0.6873 0.0568 0.032 Uiso 1 1 calc R . .
C6 C 0.1454(4) 0.0558(5) -0.0535(5) 0.0197(14) Uani 1 1 d U . .
H6A H 0.1367 0.0708 -0.1227 0.030 Uiso 1 1 calc R . .
H6B H 0.1374 -0.0280 -0.0479 0.030 Uiso 1 1 calc R . .
H6C H 0.1934 0.0762 0.0024 0.030 Uiso 1 1 calc R . .
C8 C 0.2288(4) 0.3331(6) 0.1124(5) 0.0234(14) Uani 1 1 d U . .
H8 H 0.2333 0.2943 0.0621 0.028 Uiso 1 1 calc R . .
C9 C 0.2837(4) 0.3327(6) 0.2189(6) 0.0323(17) Uani 1 1 d U . .
H9 H 0.3261 0.2944 0.2424 0.039 Uiso 1 1 calc R . .
C10 C 0.2746(5) 0.3897(7) 0.2894(6) 0.0425(18) Uani 1 1 d U . .
H10 H 0.3119 0.3907 0.3621 0.051 Uiso 1 1 calc R . .
C11 C 0.1607(4) 0.4441(6) 0.1527(5) 0.0250(15) Uani 1 1 d U . .
H11 H 0.1182 0.4820 0.1294 0.030 Uiso 1 1 calc R . .
C12 C 0.2119(3) 0.6442(5) 0.0473(5) 0.0166(14) Uani 1 1 d U . .
H12A H 0.2223 0.6193 0.1158 0.025 Uiso 1 1 calc R . .
H12B H 0.2272 0.7260 0.0522 0.025 Uiso 1 1 calc R . .
H12C H 0.2362 0.5926 0.0276 0.025 Uiso 1 1 calc R . .
C13 C 0.0991(4) 0.7020(6) -0.1782(5) 0.0216(16) Uani 1 1 d U . .
H13A H 0.1234 0.6572 -0.2021 0.032 Uiso 1 1 calc R . .
H13B H 0.1155 0.7840 -0.1640 0.032 Uiso 1 1 calc R . .
H13C H 0.0492 0.7006 -0.2333 0.032 Uiso 1 1 calc R . .
C16 C 0.2142(5) 0.4445(6) 0.2586(6) 0.0343(18) Uani 1 1 d U . .
H16 H 0.2091 0.4821 0.3089 0.041 Uiso 1 1 calc R . .

loop_
_atom_site_aniso_label
_atom_site_aniso_U_11
_atom_site_aniso_U_22
_atom_site_aniso_U_33
_atom_site_aniso_U_23
_atom_site_aniso_U_13
_atom_site_aniso_U_12
U1 0.0141(2) 0.00867(16) 0.00772(17) 0.000 0.00403(15) 0.000
Si1 0.0169(10) 0.0099(9) 0.0134(9) -0.0001(8) 0.0073(8) -0.0003(7)
Si2 0.0188(11) 0.0090(9) 0.0157(9) 0.0029(8) 0.0099(9) 0.0008(7)
O1 0.021(3) 0.020(2) 0.0102(19) -0.003(2) 0.001(2) -0.001(2)
N1 0.019(3) 0.0152(19) 0.007(2) 0.0002(16) 0.005(2) -0.003(2)
N2 0.021(3) 0.0123(19) 0.022(2) 0.0086(18) 0.011(2) 0.001(2)
C1 0.008(3) 0.019(2) 0.0097(19) 0.000(2) 0.0048(19) 0.001(3)
C2 0.019(3) 0.014(3) 0.026(4) -0.004(3) 0.011(3) -0.001(3)
C3 0.021(4) 0.018(4) 0.021(3) 0.006(3) 0.010(3) 0.005(3)
C4 0.021(3) 0.009(3) 0.010(2) 0.001(2) 0.003(2) -0.005(3)
C5 0.019(4) 0.019(3) 0.022(4) -0.003(3) 0.009(3) 0.001(3)
C6 0.019(4) 0.019(3) 0.018(4) 0.005(3) 0.009(3) 0.002(3)
C8 0.016(3) 0.022(3) 0.023(3) 0.005(3) 0.006(3) -0.008(3)
C9 0.019(4) 0.024(4) 0.028(4) 0.019(3) -0.001(3) -0.010(3)
C10 0.043(4) 0.042(4) 0.015(3) 0.013(3) 0.000(3) -0.023(4)
C11 0.035(4) 0.023(4) 0.017(3) 0.001(3) 0.015(3) -0.009(3)
C12 0.017(3) 0.011(3) 0.022(3) -0.003(3) 0.011(3) -0.003(2)
C13 0.030(5) 0.014(3) 0.016(3) 0.002(3) 0.011(3) 0.000(3)
C16 0.057(5) 0.026(4) 0.013(3) -0.009(3) 0.016(3) -0.026(4)

loop_
_atom_type_symbol
_atom_type_description
_atom_type_scat_dispersion_real
_atom_type_scat_dispersion_imag
_atom_type_scat_source
C C 0.0033 0.0016 'International Tables Vol C Tables 4.2.6.8 and 6.1.1.4'
N N 0.0061 0.0033 'International Tables Vol C Tables 4.2.6.8 and 6.1.1.4'
O O 0.0106 0.0060 'International Tables Vol C Tables 4.2.6.8 and 6.1.1.4'
Si Si 0.0817 0.0704 'International Tables Vol C Tables 4.2.6.8 and 6.1.1.4'
U U -9.6767 9.6646 'International Tables Vol C Tables 4.2.6.8 and 6.1.1.4'
H H 0.0000 0.0000 'International Tables Vol C Tables 4.2.6.8 and 6.1.1.4'

loop_
_geom_angle_atom_site_label_1
_geom_angle_atom_site_label_2
_geom_angle_atom_site_label_3
_geom_angle
_geom_angle_site_symmetry_1
_geom_angle_site_symmetry_3
_geom_angle_publ_flag
O1 U1 O1 179.4(3) 2_554 . ?
O1 U1 N1 92.6(2) 2_554 . ?
O1 U1 N1 87.7(2) . . ?
O1 U1 N1 87.7(2) 2_554 2_554 ?
O1 U1 N1 92.6(2) . 2_554 ?
N1 U1 N1 124.2(2) . 2_554 ?
O1 U1 N2 91.5(2) 2_554 2_554 ?
O1 U1 N2 88.2(2) . 2_554 ?
N1 U1 N2 175.9(2) . 2_554 ?
N1 U1 N2 56.11(16) 2_554 2_554 ?
O1 U1 N2 88.2(2) 2_554 . ?
O1 U1 N2 91.5(2) . . ?
N1 U1 N2 56.11(16) . . ?
N1 U1 N2 175.9(2) 2_554 . ?
N2 U1 N2 123.9(2) 2_554 . ?
O1 U1 C1 90.61(19) 2_554 . ?
O1 U1 C1 89.39(19) . . ?
N1 U1 C1 28.36(16) . . ?
N1 U1 C1 152.46(19) 2_554 . ?
N2 U1 C1 151.4(2) 2_554 . ?
N2 U1 C1 27.75(16) . . ?
O1 U1 C1 89.39(19) 2_554 2_554 ?
O1 U1 C1 90.61(19) . 2_554 ?
N1 U1 C1 152.46(19) . 2_554 ?
N1 U1 C1 28.36(16) 2_554 2_554 ?
N2 U1 C1 27.75(16) 2_554 2_554 ?
N2 U1 C1 151.4(2) . 2_554 ?
C1 U1 C1 179.2(3) . 2_554 ?
N1 Si1 C5 108.9(3) . . ?
N1 Si1 C13 105.7(3) . . ?
C5 Si1 C13 109.6(3) . . ?
N1 Si1 C12 113.4(3) . . ?
C5 Si1 C12 111.8(3) . . ?
C13 Si1 C12 107.2(3) . . ?
N2 Si2 C6 110.7(3) . . ?
N2 Si2 C3 113.3(3) . . ?
C6 Si2 C3 109.6(3) . . ?
N2 Si2 C2 105.4(3) . . ?
C6 Si2 C2 109.0(3) . . ?
C3 Si2 C2 108.7(3) . . ?
C1 N1 Si1 132.4(4) . . ?
C1 N1 U1 92.1(3) . . ?
Si1 N1 U1 134.9(3) . . ?
C1 N2 Si2 132.8(5) . . ?
C1 N2 U1 91.8(3) . . ?
Si2 N2 U1 134.0(3) . . ?
N2 C1 N1 120.0(5) . . ?
N2 C1 C4 120.8(6) . . ?
N1 C1 C4 119.3(6) . . ?
N2 C1 U1 60.4(3) . . ?
N1 C1 U1 59.5(3) . . ?
C4 C1 U1 178.5(5) . . ?
Si2 C2 H2A 109.5 . . ?
Si2 C2 H2B 109.5 . . ?
H2A C2 H2B 109.5 . . ?
Si2 C2 H2C 109.5 . . ?
H2A C2 H2C 109.5 . . ?
H2B C2 H2C 109.5 . . ?
Si2 C3 H3A 109.5 . . ?
Si2 C3 H3B 109.5 . . ?
H3A C3 H3B 109.5 . . ?
Si2 C3 H3C 109.5 . . ?
H3A C3 H3C 109.5 . . ?
H3B C3 H3C 109.5 . . ?
C8 C4 C11 120.9(6) . . ?
C8 C4 C1 118.2(6) . . ?
C11 C4 C1 120.9(6) . . ?
Si1 C5 H5A 109.5 . . ?
Si1 C5 H5B 109.5 . . ?
H5A C5 H5B 109.5 . . ?
Si1 C5 H5C 109.5 . . ?
H5A C5 H5C 109.5 . . ?
H5B C5 H5C 109.5 . . ?
Si2 C6 H6A 109.5 . . ?
Si2 C6 H6B 109.5 . . ?
H6A C6 H6B 109.5 . . ?
Si2 C6 H6C 109.5 . . ?
H6A C6 H6C 109.5 . . ?
H6B C6 H6C 109.5 . . ?
C4 C8 C9 119.8(7) . . ?
C4 C8 H8 120.1 . . ?
C9 C8 H8 120.1 . . ?
C10 C9 C8 118.1(8) . . ?
C10 C9 H9 121.0 . . ?
C8 C9 H9 121.0 . . ?
C16 C10 C9 122.5(7) . . ?
C16 C10 H10 118.7 . . ?
C9 C10 H10 118.7 . . ?
C4 C11 C16 120.4(8) . . ?
C4 C11 H11 119.8 . . ?
C16 C11 H11 119.8 . . ?
Si1 C12 H12A 109.5 . . ?
Si1 C12 H12B 109.5 . . ?
H12A C12 H12B 109.5 . . ?
Si1 C12 H12C 109.5 . . ?
H12A C12 H12C 109.5 . . ?
H12B C12 H12C 109.5 . . ?
Si1 C13 H13A 109.5 . . ?
Si1 C13 H13B 109.5 . . ?
H13A C13 H13B 109.5 . . ?
Si1 C13 H13C 109.5 . . ?
H13A C13 H13C 109.5 . . ?
H13B C13 H13C 109.5 . . ?
C10 C16 C11 118.3(7) . . ?
C10 C16 H16 120.8 . . ?
C11 C16 H16 120.8 . . ?

loop_
_geom_bond_atom_site_label_1
_geom_bond_atom_site_label_2
_geom_bond_distance
_geom_bond_site_symmetry_2
_geom_bond_publ_flag
U1 O1 1.750(4) 2_554 ?
U1 O1 1.750(4) . ?
U1 N1 2.408(5) . ?
U1 N1 2.408(5) 2_554 ?
U1 N2 2.429(5) 2_554 ?
U1 N2 2.429(5) . ?
U1 C1 2.792(5) . ?
U1 C1 2.792(5) 2_554 ?
Si1 N1 1.751(5) . ?
Si1 C5 1.847(6) . ?
Si1 C13 1.863(6) . ?
Si1 C12 1.868(7) . ?
Si2 N2 1.719(5) . ?
Si2 C6 1.849(7) . ?
Si2 C3 1.859(6) . ?
Si2 C2 1.873(7) . ?
N1 C1 1.327(7) . ?
N2 C1 1.301(7) . ?
C1 C4 1.522(8) . ?
C2 H2A 0.9800 . ?
C2 H2B 0.9800 . ?
C2 H2C 0.9800 . ?
C3 H3A 0.9800 . ?
C3 H3B 0.9800 . ?
C3 H3C 0.9800 . ?
C4 C8 1.367(9) . ?
C4 C11 1.372(9) . ?
C5 H5A 0.9800 . ?
C5 H5B 0.9800 . ?
C5 H5C 0.9800 . ?
C6 H6A 0.9800 . ?
C6 H6B 0.9800 . ?
C6 H6C 0.9800 . ?
C8 C9 1.392(10) . ?
C8 H8 0.9500 . ?
C9 C10 1.382(11) . ?
C9 H9 0.9500 . ?
C10 C16 1.364(12) . ?
C10 H10 0.9500 . ?
C11 C16 1.379(10) . ?
C11 H11 0.9500 . ?
C12 H12A 0.9800 . ?
C12 H12B 0.9800 . ?
C12 H12C 0.9800 . ?
C13 H13A 0.9800 . ?
C13 H13B 0.9800 . ?
C13 H13C 0.9800 . ?
C16 H16 0.9500 . ?

loop_
_geom_torsion_atom_site_label_1
_geom_torsion_atom_site_label_2
_geom_torsion_atom_site_label_3
_geom_torsion_atom_site_label_4
_geom_torsion
_geom_torsion_site_symmetry_1
_geom_torsion_site_symmetry_2
_geom_torsion_site_symmetry_3
_geom_torsion_site_symmetry_4
_geom_torsion_publ_flag
C5 Si1 N1 C1 -99.3(7) . . . . ?
C13 Si1 N1 C1 142.9(6) . . . . ?
C12 Si1 N1 C1 25.8(7) . . . . ?
C5 Si1 N1 U1 92.3(5) . . . . ?
C13 Si1 N1 U1 -25.4(5) . . . . ?
C12 Si1 N1 U1 -142.6(4) . . . . ?
O1 U1 N1 C1 86.5(4) 2_554 . . . ?
O1 U1 N1 C1 -92.9(4) . . . . ?
N1 U1 N1 C1 175.5(4) 2_554 . . . ?
N2 U1 N1 C1 -91(3) 2_554 . . . ?
N2 U1 N1 C1 0.5(3) . . . . ?
C1 U1 N1 C1 -179.88(4) 2_554 . . . ?
O1 U1 N1 Si1 -102.1(4) 2_554 . . . ?
O1 U1 N1 Si1 78.5(4) . . . . ?
N1 U1 N1 Si1 -13.1(4) 2_554 . . . ?
N2 U1 N1 Si1 81(3) 2_554 . . . ?
N2 U1 N1 Si1 171.9(6) . . . . ?
C1 U1 N1 Si1 171.4(7) . . . . ?
C1 U1 N1 Si1 -8.5(7) 2_554 . . . ?
C6 Si2 N2 C1 -100.7(7) . . . . ?
C3 Si2 N2 C1 22.8(8) . . . . ?
C2 Si2 N2 C1 141.6(7) . . . . ?
C6 Si2 N2 U1 96.9(5) . . . . ?
C3 Si2 N2 U1 -139.6(4) . . . . ?
C2 Si2 N2 U1 -20.8(5) . . . . ?
O1 U1 N2 C1 -94.8(4) 2_554 . . . ?
O1 U1 N2 C1 85.7(4) . . . . ?
N1 U1 N2 C1 -0.5(3) . . . . ?
N1 U1 N2 C1 -97(3) 2_554 . . . ?
N2 U1 N2 C1 174.6(4) 2_554 . . . ?
C1 U1 N2 C1 179.86(5) 2_554 . . . ?
O1 U1 N2 Si2 72.4(5) 2_554 . . . ?
O1 U1 N2 Si2 -107.1(5) . . . . ?
N1 U1 N2 Si2 166.7(6) . . . . ?
N1 U1 N2 Si2 70(3) 2_554 . . . ?
N2 U1 N2 Si2 -18.2(4) 2_554 . . . ?
C1 U1 N2 Si2 167.2(7) . . . . ?
C1 U1 N2 Si2 -13.0(7) 2_554 . . . ?
Si2 N2 C1 N1 -166.6(6) . . . . ?
U1 N2 C1 N1 0.8(6) . . . . ?
Si2 N2 C1 C4 11.4(10) . . . . ?
U1 N2 C1 C4 178.9(5) . . . . ?
Si2 N2 C1 U1 -167.4(7) . . . . ?
Si1 N1 C1 N2 -172.6(6) . . . . ?
U1 N1 C1 N2 -0.8(6) . . . . ?
Si1 N1 C1 C4 9.4(9) . . . . ?
U1 N1 C1 C4 -178.9(5) . . . . ?
Si1 N1 C1 U1 -171.8(7) . . . . ?
O1 U1 C1 N2 84.9(4) 2_554 . . . ?
O1 U1 C1 N2 -94.5(4) . . . . ?
N1 U1 C1 N2 179.2(6) . . . . ?
N1 U1 C1 N2 171.1(5) 2_554 . . . ?
N2 U1 C1 N2 -9.4(8) 2_554 . . . ?
C1 U1 C1 N2 -4.8(4) 2_554 . . . ?
O1 U1 C1 N1 -94.3(4) 2_554 . . . ?
O1 U1 C1 N1 86.3(4) . . . . ?
N1 U1 C1 N1 -8.1(7) 2_554 . . . ?
N2 U1 C1 N1 171.4(5) 2_554 . . . ?
N2 U1 C1 N1 -179.2(6) . . . . ?
C1 U1 C1 N1 176(100) 2_554 . . . ?
O1 U1 C1 C4 -55(18) 2_554 . . . ?
O1 U1 C1 C4 125(18) . . . . ?
N1 U1 C1 C4 39(18) . . . . ?
N1 U1 C1 C4 31(18) 2_554 . . . ?
N2 U1 C1 C4 -150(18) 2_554 . . . ?
N2 U1 C1 C4 -140(18) . . . . ?
C1 U1 C1 C4 -145(18) 2_554 . . . ?
N2 C1 C4 C8 62.8(9) . . . . ?
N1 C1 C4 C8 -119.1(7) . . . . ?
U1 C1 C4 C8 -157(17) . . . . ?
N2 C1 C4 C11 -115.8(7) . . . . ?
N1 C1 C4 C11 62.3(9) . . . . ?
U1 C1 C4 C11 24(18) . . . . ?
C11 C4 C8 C9 -1.1(10) . . . . ?
C1 C4 C8 C9 -179.7(6) . . . . ?
C4 C8 C9 C10 0.4(10) . . . . ?
C8 C9 C10 C16 0.7(11) . . . . ?
C8 C4 C11 C16 0.9(10) . . . . ?
C1 C4 C11 C16 179.4(6) . . . . ?
C9 C10 C16 C11 -1.0(11) . . . . ?
C4 C11 C16 C10 0.2(11) . . . . ?
